data_1528313
loop_
_publ_author_name
'Andresen, A.F.'
'Leciejewicz, J.'

_publ_section_title
;
 A neutron diffraction study of Fe7 Se8
;
_journal_name_full 'Journal de Physique (Paris)'
_journal_page_first 574
_journal_page_last 578
_journal_volume 25
_journal_year 1964
_chemical_formula_sum 'Fe7 Se8'
_space_group_IT_number 144
_symmetry_space_group_name_Hall 'P 31'
_symmetry_space_group_name_H-M 'P 31'
_cell_angle_alpha 90
_cell_angle_beta 90
_cell_angle_gamma 120
_cell_formula_units_Z 3
_cell_length_a 7.17
_cell_length_b 7.17
_cell_length_c 17.46
_cell_volume 777.344
_citation_journal_id_ASTM JOPQAG
_cod_data_source_file Andresen_JOPQAG_1964_342.cif
_cod_data_source_block Fe7Se8
_cod_original_cell_volume 777.3439
_cod_database_code 1528313

loop_
_symmetry_equiv_pos_as_xyz
x,y,z
-y,x-y,z+1/3
-x+y,-x,z+2/3

loop_
_atom_site_label
_atom_site_type_symbol
_atom_site_fract_x
_atom_site_fract_y
_atom_site_fract_z
_atom_site_occupancy
_atom_site_U_iso_or_equiv
Se7 Se-2 0.666 0.333 0.083 1 0.0
Fe6 Fe+2 0.5 0 0.182 1 0.0
Se5 Se-2 0.333 0.167 0.583 1 0.0
Se6 Se-2 0.333 0.167 0.917 1 0.0
Fe4 Fe+2 0 0 0.167 1 0.0
Se1 Se-2 0.167 0.333 0.083 1 0.0
Fe1 Fe+2 0 0 0 1 0.0
Fe7 Fe+2 0.5 0 0.485 1 0.0
Fe2 Fe+3 0.5 0 0 1 0.0
Se2 Se-2 0.167 0.333 0.417 1 0.0
Se4 Se-2 0.333 0.167 0.25 1 0.0
Fe5 Fe+2 0.5 0.5 0.5 1 0.0
Se3 Se-2 0.167 0.333 0.75 1 0.0
Fe3 Fe+3 0 0.5 0 1 0.0
Se8 Se-2 0.333 0.666 0.25 1 0.0
